data_7221351
loop_
_publ_author_name
'Huster, J.'

_publ_section_title
;
 Die Kristallstruktur von Ba Ti S3
;
_journal_name_full
;
Zeitschrift fuer Naturforschung, Teil B. Anorganische Chemie, Organische 
Chemie (33,1978-41,1986)
;
_journal_page_first 775
_journal_page_last 775
_journal_volume 35
_journal_year 1980
_chemical_formula_sum 'Ba S3 Ti'
_chemical_name_systematic 'Ba (Ti S3)'
_space_group_IT_number 194
_symmetry_space_group_name_Hall '-P 6c 2c'
_symmetry_space_group_name_H-M 'P 63/m m c'
_cell_angle_alpha 90
_cell_angle_beta 90
_cell_angle_gamma 120
_cell_formula_units_Z 2
_cell_length_a 6.756
_cell_length_b 6.756
_cell_length_c 5.798
_cell_volume 229.186
_citation_journal_id_ASTM ZNBAD2
_cod_data_source_file Huster_ZNBAD2_1980_971.cif
_cod_data_source_block Ba1S3Ti1
_cod_original_formula_sum 'Ba1 S3 Ti1'
_cod_database_code 7221351

loop_
_symmetry_equiv_pos_as_xyz
x,y,z
x-y,x,z+1/2
-y,x-y,z
-x,-y,z+1/2
-x+y,-x,z
y,-x+y,z+1/2
-y,-x,-z+1/2
x-y,-y,-z
x,x-y,-z+1/2
y,x,-z
-x+y,y,-z+1/2
-x,-x+y,-z
-x,-y,-z
-x+y,-x,-z-1/2
y,-x+y,-z
x,y,-z-1/2
x-y,x,-z
-y,x-y,-z-1/2
y,x,z-1/2
-x+y,y,z
-x,-x+y,z-1/2
-y,-x,z
x-y,-y,z-1/2
x,x-y,z

loop_
_atom_site_label
_atom_site_type_symbol
_atom_site_fract_x
_atom_site_fract_y
_atom_site_fract_z
_atom_site_occupancy
_atom_site_U_iso_or_equiv
Ti1 Ti+4 0 0 0 1 0.0
S1 S-2 0.1655 0.331 0.25 1 0.0
Ba1 Ba+2 0.3333 0.6667 0.75 1 0.0
